data_7040841
loop_
_publ_author_name
'Zhang, Meng-Juan'
'Li, Hong-Xi'
'Li, Hai-Yan'
'Lang, Jian-Ping'

_publ_section_title
;
 Copper(i) 5-phenylpyrimidine-2-thiolate complexes showing unique optical
 properties and high visible light-directed catalytic performance.
;
_journal_issue 44
_journal_name_full 'Dalton transactions (Cambridge, England : 2003)'
_journal_page_first 17759
_journal_page_last 17769
_journal_paper_doi 10.1039/c6dt03721f
_journal_volume 45
_journal_year 2016
_chemical_formula_moiety 'C64 H48 Cu6 N14 S6'
_chemical_formula_sum 'C64 H48 Cu6 N14 S6'
_chemical_formula_weight 1586.76
_chemical_name_systematic
; 
 ? 
;
_space_group_IT_number 2
_symmetry_cell_setting triclinic
_symmetry_space_group_name_Hall '-P 1'
_symmetry_space_group_name_H-M 'P -1'
_atom_sites_solution_hydrogens geom
_atom_sites_solution_primary direct
_atom_sites_solution_secondary difmap
_audit_creation_method SHELXL-97
_audit_update_record
;
2016-04-18 deposited with the CCDC.
2016-10-10 downloaded from the CCDC.
;
_cell_angle_alpha 105.957(2)
_cell_angle_beta 104.457(2)
_cell_angle_gamma 107.305(2)
_cell_formula_units_Z 1
_cell_length_a 8.9345(7)
_cell_length_b 14.2016(10)
_cell_length_c 14.3237(11)
_cell_measurement_reflns_used 9738
_cell_measurement_temperature 153(2)
_cell_measurement_theta_max 27.49
_cell_measurement_theta_min 2.43
_cell_volume 1555.8(2)
_computing_cell_refinement 'Bruker SAINT'
_computing_data_collection 'Bruker APEX2'
_computing_data_reduction 'Bruker SAINT'
_computing_molecular_graphics 'Bruker SHELXTL'
_computing_publication_material 'Bruker SHELXTL'
_computing_structure_refinement 'SHELXL-97 (Sheldrick, 1997)'
_computing_structure_solution 'SHELXS-97 (Sheldrick, 1990)'
_diffrn_ambient_temperature 153(2)
_diffrn_measured_fraction_theta_full 0.997
_diffrn_measured_fraction_theta_max 0.997
_diffrn_measurement_device_type 'Bruker APEX-II CCD'
_diffrn_measurement_method '\f and \w scans'
_diffrn_radiation_monochromator graphite
_diffrn_radiation_source 'fine-focus sealed tube'
_diffrn_radiation_type MoK\a
_diffrn_radiation_wavelength 0.71073
_diffrn_reflns_av_R_equivalents 0.0618
_diffrn_reflns_av_sigmaI/netI 0.0286
_diffrn_reflns_limit_h_max 11
_diffrn_reflns_limit_h_min -11
_diffrn_reflns_limit_k_max 18
_diffrn_reflns_limit_k_min -18
_diffrn_reflns_limit_l_max 18
_diffrn_reflns_limit_l_min -18
_diffrn_reflns_number 89970
_diffrn_reflns_theta_full 27.56
_diffrn_reflns_theta_max 27.56
_diffrn_reflns_theta_min 2.43
_exptl_absorpt_coefficient_mu 2.270
_exptl_absorpt_correction_T_max 0.7417
_exptl_absorpt_correction_T_min 0.4638
_exptl_absorpt_correction_type multi-scan
_exptl_absorpt_process_details 'Jacobson, R. (1998) Private communication'
_exptl_crystal_colour yellow
_exptl_crystal_density_diffrn 1.694
_exptl_crystal_density_method 'not measured'
_exptl_crystal_description block
_exptl_crystal_F_000 800
_exptl_crystal_size_max 0.40
_exptl_crystal_size_mid 0.20
_exptl_crystal_size_min 0.14
_refine_diff_density_max 0.444
_refine_diff_density_min -0.436
_refine_diff_density_rms 0.069
_refine_ls_extinction_method none
_refine_ls_goodness_of_fit_ref 1.034
_refine_ls_hydrogen_treatment constr
_refine_ls_matrix_type full
_refine_ls_number_parameters 407
_refine_ls_number_reflns 7175
_refine_ls_number_restraints 0
_refine_ls_restrained_S_all 1.034
_refine_ls_R_factor_all 0.0362
_refine_ls_R_factor_gt 0.0258
_refine_ls_shift/su_max 0.001
_refine_ls_shift/su_mean 0.000
_refine_ls_structure_factor_coef Fsqd
_refine_ls_weighting_details 'calc w=1/[\s^2^(Fo^2^)+(0.0162P)^2^+1.4722P] where P=(Fo^2^+2Fc^2^)/3'
_refine_ls_weighting_scheme calc
_refine_ls_wR_factor_gt 0.0529
_refine_ls_wR_factor_ref 0.0563
_reflns_number_gt 6147
_reflns_number_total 7175
_reflns_threshold_expression >2sigma(I)
_cod_data_source_file c6dt03721f2.cif
_cod_data_source_block b151021a_0m_a
_cod_depositor_comments 'Adding full bibliography for 7040840--7040845.cif.'
_cod_database_code 7040841

loop_
_symmetry_equiv_pos_as_xyz
'x, y, z'
'-x, -y, -z'

loop_
_atom_site_label
_atom_site_type_symbol
_atom_site_fract_x
_atom_site_fract_y
_atom_site_fract_z
_atom_site_U_iso_or_equiv
_atom_site_adp_type
_atom_site_occupancy
_atom_site_symmetry_multiplicity
_atom_site_calc_flag
_atom_site_refinement_flags
Cu1 Cu 0.34686(3) 0.564169(17) 0.598614(17) 0.01574(6) Uani 1 1 d .
Cu2 Cu 0.67925(3) 0.585199(17) 0.659314(18) 0.01627(6) Uani 1 1 d .
Cu3 Cu 0.36727(3) 0.362080(18) 0.534624(17) 0.01530(6) Uani 1 1 d .
S1 S 0.50444(5) 0.70391(3) 0.57102(3) 0.01347(9) Uani 1 1 d .
S2 S 0.54235(5) 0.45186(3) 0.69921(3) 0.01292(9) Uani 1 1 d .
S3 S 0.16413(5) 0.46459(3) 0.43354(3) 0.01266(9) Uani 1 1 d .
N1 N 0.7363(2) 0.89502(13) 0.70002(14) 0.0237(4) Uani 1 1 d .
N2 N 0.77541(19) 0.74614(12) 0.73066(12) 0.0152(3) Uani 1 1 d .
N3 N 0.4381(2) 0.48345(14) 0.85896(13) 0.0213(4) Uani 1 1 d .
N4 N 0.33203(18) 0.54671(12) 0.72991(11) 0.0136(3) Uani 1 1 d .
N5 N 0.11450(18) 0.28410(11) 0.46698(11) 0.0124(3) Uani 1 1 d .
N6 N -0.12590(19) 0.29971(12) 0.36552(12) 0.0170(3) Uani 1 1 d .
N7 N -0.0003(3) 0.79963(18) 0.30012(17) 0.0395(5) Uani 1 1 d .
C1 C 0.6880(2) 0.79095(14) 0.67882(14) 0.0150(4) Uani 1 1 d .
C2 C 0.8832(3) 0.95859(16) 0.77756(17) 0.0272(5) Uani 1 1 d .
H2 H 0.9194 1.0332 0.7945 0.033 Uiso 1 1 calc R
C3 C 0.9860(2) 0.92195(15) 0.83473(15) 0.0212(4) Uani 1 1 d .
C4 C 0.9232(2) 0.81219(15) 0.80708(15) 0.0185(4) Uani 1 1 d .
H4 H 0.9879 0.7826 0.8439 0.022 Uiso 1 1 calc R
C5 C 1.1495(3) 0.99426(16) 0.91978(16) 0.0253(5) Uani 1 1 d .
C6 C 1.2380(3) 1.0930(2) 0.9199(2) 0.0498(7) Uani 1 1 d .
H6 H 1.1953 1.1136 0.8646 0.060 Uiso 1 1 calc R
C7 C 1.3896(4) 1.1619(2) 1.0012(2) 0.0667(10) Uani 1 1 d .
H7 H 1.4480 1.2301 1.0020 0.080 Uiso 1 1 calc R
C8 C 1.4549(3) 1.1321(2) 1.0799(2) 0.0543(8) Uani 1 1 d .
H8 H 1.5586 1.1794 1.1348 0.065 Uiso 1 1 calc R
C9 C 1.3706(3) 1.0340(2) 1.0795(2) 0.0456(7) Uani 1 1 d .
H9 H 1.4167 1.0128 1.1336 0.055 Uiso 1 1 calc R
C10 C 1.2176(3) 0.96528(19) 1.00003(17) 0.0343(5) Uani 1 1 d .
H10 H 1.1592 0.8977 1.0007 0.041 Uiso 1 1 calc R
C11 C 0.4260(2) 0.49814(14) 0.76963(14) 0.0145(4) Uani 1 1 d .
C12 C 0.3492(3) 0.51920(18) 0.91127(16) 0.0241(4) Uani 1 1 d .
H12 H 0.3561 0.5098 0.9752 0.029 Uiso 1 1 calc R
C13 C 0.2468(2) 0.56938(15) 0.87757(14) 0.0176(4) Uani 1 1 d .
C14 C 0.2430(2) 0.58109(14) 0.78410(14) 0.0149(4) Uani 1 1 d .
H14 H 0.1749 0.6147 0.7574 0.018 Uiso 1 1 calc R
C15 C 0.1516(2) 0.60961(16) 0.93791(15) 0.0194(4) Uani 1 1 d .
C16 C 0.2229(3) 0.6596(2) 1.04583(17) 0.0397(6) Uani 1 1 d .
H16 H 0.3329 0.6663 1.0815 0.048 Uiso 1 1 calc R
C17 C 0.1350(3) 0.6995(2) 1.10128(18) 0.0455(7) Uani 1 1 d .
H17 H 0.1861 0.7350 1.1748 0.055 Uiso 1 1 calc R
C18 C -0.0260(3) 0.68859(19) 1.05152(17) 0.0312(5) Uani 1 1 d .
H18 H -0.0860 0.7158 1.0905 0.037 Uiso 1 1 calc R
C19 C -0.0994(3) 0.63781(17) 0.94474(16) 0.0263(5) Uani 1 1 d .
H19 H -0.2108 0.6294 0.9098 0.032 Uiso 1 1 calc R
C20 C -0.0106(2) 0.59914(16) 0.88848(15) 0.0214(4) Uani 1 1 d .
H20 H -0.0616 0.5649 0.8149 0.026 Uiso 1 1 calc R
C21 C 0.0379(2) 0.33784(14) 0.42188(13) 0.0124(3) Uani 1 1 d .
C22 C 0.0183(2) 0.18442(14) 0.45228(14) 0.0136(4) Uani 1 1 d .
H22 H 0.0694 0.1443 0.4819 0.016 Uiso 1 1 calc R
C23 C -0.1537(2) 0.13803(14) 0.39510(14) 0.0135(4) Uani 1 1 d .
C24 C -0.2181(2) 0.20148(14) 0.35357(14) 0.0163(4) Uani 1 1 d .
H24 H -0.3350 0.1730 0.3142 0.020 Uiso 1 1 calc R
C25 C -0.2645(2) 0.03014(14) 0.38014(14) 0.0159(4) Uani 1 1 d .
C26 C -0.2151(2) -0.05505(15) 0.36014(16) 0.0204(4) Uani 1 1 d .
H26 H -0.1055 -0.0441 0.3588 0.025 Uiso 1 1 calc R
C27 C -0.3256(3) -0.15614(16) 0.34207(17) 0.0251(5) Uani 1 1 d .
H27 H -0.2920 -0.2144 0.3274 0.030 Uiso 1 1 calc R
C28 C -0.4843(3) -0.17243(16) 0.34535(18) 0.0293(5) Uani 1 1 d .
H28 H -0.5594 -0.2417 0.3331 0.035 Uiso 1 1 calc R
C29 C -0.5336(3) -0.08775(17) 0.36652(19) 0.0308(5) Uani 1 1 d .
H29 H -0.6421 -0.0987 0.3697 0.037 Uiso 1 1 calc R
C30 C -0.4250(2) 0.01302(16) 0.38310(17) 0.0227(4) Uani 1 1 d .
H30 H -0.4599 0.0708 0.3966 0.027 Uiso 1 1 calc R
C31 C 0.0444(3) 0.74154(17) 0.32738(16) 0.0245(4) Uani 1 1 d .
C32 C 0.1057(3) 0.66820(18) 0.36178(18) 0.0309(5) Uani 1 1 d .
H32A H 0.1282 0.6239 0.3057 0.046 Uiso 1 1 calc R
H32B H 0.0206 0.6226 0.3798 0.046 Uiso 1 1 calc R
H32C H 0.2095 0.7087 0.4230 0.046 Uiso 1 1 calc R

loop_
_atom_site_aniso_label
_atom_site_aniso_U_11
_atom_site_aniso_U_22
_atom_site_aniso_U_33
_atom_site_aniso_U_23
_atom_site_aniso_U_13
_atom_site_aniso_U_12
Cu1 0.01772(12) 0.01580(11) 0.01183(11) 0.00759(9) 0.00288(9) 0.00396(9)
Cu2 0.01628(12) 0.01315(11) 0.02024(12) 0.00782(9) 0.00729(9) 0.00496(9)
Cu3 0.01114(11) 0.01682(11) 0.01376(11) 0.00386(9) 0.00111(9) 0.00455(9)
S1 0.0116(2) 0.0127(2) 0.0147(2) 0.00559(17) 0.00320(17) 0.00376(17)
S2 0.0123(2) 0.0126(2) 0.0130(2) 0.00587(17) 0.00239(17) 0.00464(17)
S3 0.0125(2) 0.0107(2) 0.0126(2) 0.00529(17) 0.00286(17) 0.00230(16)
N1 0.0231(9) 0.0129(8) 0.0262(9) 0.0031(7) 0.0005(7) 0.0062(7)
N2 0.0147(8) 0.0142(7) 0.0139(8) 0.0042(6) 0.0031(6) 0.0049(6)
N3 0.0192(8) 0.0352(10) 0.0196(9) 0.0189(8) 0.0089(7) 0.0148(8)
N4 0.0127(7) 0.0134(7) 0.0131(7) 0.0067(6) 0.0022(6) 0.0034(6)
N5 0.0114(7) 0.0130(7) 0.0120(7) 0.0054(6) 0.0034(6) 0.0036(6)
N6 0.0131(8) 0.0151(8) 0.0204(8) 0.0092(7) 0.0015(6) 0.0037(6)
N7 0.0508(13) 0.0506(13) 0.0412(12) 0.0248(11) 0.0280(11) 0.0356(12)
C1 0.0143(9) 0.0130(8) 0.0151(9) 0.0028(7) 0.0048(7) 0.0049(7)
C2 0.0280(11) 0.0123(9) 0.0293(12) 0.0010(8) 0.0013(9) 0.0056(8)
C3 0.0194(10) 0.0185(10) 0.0169(10) 0.0011(8) 0.0042(8) 0.0028(8)
C4 0.0182(9) 0.0183(9) 0.0161(9) 0.0055(8) 0.0035(8) 0.0066(8)
C5 0.0201(10) 0.0225(10) 0.0194(10) -0.0007(8) 0.0024(8) 0.0017(8)
C6 0.0439(16) 0.0319(13) 0.0384(15) 0.0097(12) -0.0094(12) -0.0081(12)
C7 0.0512(19) 0.0397(16) 0.0540(19) 0.0114(14) -0.0136(15) -0.0221(14)
C8 0.0338(15) 0.0501(17) 0.0334(14) 0.0021(13) -0.0112(12) -0.0121(12)
C9 0.0336(14) 0.0511(16) 0.0282(13) 0.0106(12) -0.0055(11) 0.0029(12)
C10 0.0271(12) 0.0328(12) 0.0255(12) 0.0058(10) -0.0004(9) 0.0017(10)
C11 0.0106(8) 0.0152(9) 0.0145(9) 0.0070(7) 0.0012(7) 0.0021(7)
C12 0.0207(10) 0.0431(13) 0.0188(10) 0.0212(10) 0.0089(8) 0.0160(9)
C13 0.0130(9) 0.0236(10) 0.0131(9) 0.0081(8) 0.0024(7) 0.0041(8)
C14 0.0132(9) 0.0154(9) 0.0135(9) 0.0059(7) 0.0010(7) 0.0050(7)
C15 0.0165(9) 0.0268(10) 0.0167(9) 0.0111(8) 0.0070(8) 0.0074(8)
C16 0.0199(11) 0.0794(19) 0.0167(11) 0.0130(12) 0.0054(9) 0.0210(12)
C17 0.0299(13) 0.085(2) 0.0143(11) 0.0079(12) 0.0075(10) 0.0229(14)
C18 0.0260(11) 0.0448(14) 0.0242(11) 0.0093(10) 0.0137(9) 0.0155(10)
C19 0.0181(10) 0.0339(12) 0.0243(11) 0.0081(9) 0.0050(9) 0.0114(9)
C20 0.0189(10) 0.0263(10) 0.0154(9) 0.0060(8) 0.0027(8) 0.0088(8)
C21 0.0128(8) 0.0134(8) 0.0113(8) 0.0052(7) 0.0043(7) 0.0051(7)
C22 0.0146(9) 0.0142(8) 0.0140(9) 0.0071(7) 0.0058(7) 0.0062(7)
C23 0.0135(9) 0.0116(8) 0.0146(9) 0.0045(7) 0.0052(7) 0.0039(7)
C24 0.0104(8) 0.0166(9) 0.0179(9) 0.0070(8) 0.0011(7) 0.0030(7)
C25 0.0146(9) 0.0142(9) 0.0163(9) 0.0070(7) 0.0025(7) 0.0037(7)
C26 0.0161(9) 0.0187(9) 0.0267(11) 0.0101(8) 0.0058(8) 0.0074(8)
C27 0.0224(10) 0.0146(9) 0.0350(12) 0.0103(9) 0.0038(9) 0.0076(8)
C28 0.0212(11) 0.0163(10) 0.0433(13) 0.0149(10) 0.0043(10) 0.0010(8)
C29 0.0148(10) 0.0263(11) 0.0507(15) 0.0177(11) 0.0114(10) 0.0047(9)
C30 0.0172(10) 0.0174(9) 0.0339(12) 0.0099(9) 0.0096(9) 0.0069(8)
C31 0.0246(11) 0.0286(11) 0.0226(11) 0.0079(9) 0.0133(9) 0.0111(9)
C32 0.0360(13) 0.0284(11) 0.0323(12) 0.0131(10) 0.0130(10) 0.0158(10)

loop_
_atom_type_symbol
_atom_type_description
_atom_type_scat_dispersion_real
_atom_type_scat_dispersion_imag
_atom_type_scat_source
C C 0.0033 0.0016 'International Tables Vol C Tables 4.2.6.8 and 6.1.1.4'
H H 0.0000 0.0000 'International Tables Vol C Tables 4.2.6.8 and 6.1.1.4'
N N 0.0061 0.0033 'International Tables Vol C Tables 4.2.6.8 and 6.1.1.4'
S S 0.1246 0.1234 'International Tables Vol C Tables 4.2.6.8 and 6.1.1.4'
Cu Cu 0.3201 1.2651 'International Tables Vol C Tables 4.2.6.8 and 6.1.1.4'

loop_
_geom_angle_atom_site_label_1
_geom_angle_atom_site_label_2
_geom_angle_atom_site_label_3
_geom_angle
_geom_angle_site_symmetry_1
_geom_angle_site_symmetry_3
N4 Cu1 S3 128.33(5) . .
N4 Cu1 S1 131.09(5) . .
S3 Cu1 S1 99.082(18) . .
N4 Cu1 Cu2 90.65(4) . .
S3 Cu1 Cu2 121.630(16) . .
S1 Cu1 Cu2 70.499(14) . .
N4 Cu1 Cu3 88.28(4) . .
S3 Cu1 Cu3 70.691(14) . .
S1 Cu1 Cu3 122.515(16) . .
Cu2 Cu1 Cu3 69.125(9) . .
N2 Cu2 S2 133.54(5) . .
N2 Cu2 S3 109.93(5) . 2_666
S2 Cu2 S3 110.535(19) . 2_666
N2 Cu2 Cu1 94.61(4) . .
S2 Cu2 Cu1 74.330(14) . .
S3 Cu2 Cu1 132.026(16) 2_666 .
N2 Cu2 Cu3 82.12(4) . 2_666
S2 Cu2 Cu3 135.327(15) . 2_666
S3 Cu2 Cu3 66.633(13) 2_666 2_666
Cu1 Cu2 Cu3 77.298(9) . 2_666
N5 Cu3 S2 133.38(4) . .
N5 Cu3 S1 110.57(4) . 2_666
S2 Cu3 S1 112.145(19) . 2_666
N5 Cu3 Cu1 92.70(4) . .
S2 Cu3 Cu1 73.095(14) . .
S1 Cu3 Cu1 130.605(15) 2_666 .
N5 Cu3 Cu2 82.00(4) . 2_666
S2 Cu3 Cu2 133.168(16) . 2_666
S1 Cu3 Cu2 65.342(14) 2_666 2_666
Cu1 Cu3 Cu2 76.258(9) . 2_666
C1 S1 Cu1 113.38(6) . .
C1 S1 Cu3 97.01(6) . 2_666
Cu1 S1 Cu3 106.15(2) . 2_666
C11 S2 Cu3 106.57(6) . .
C11 S2 Cu2 106.81(6) . .
Cu3 S2 Cu2 91.289(19) . .
C21 S3 Cu1 111.67(6) . .
C21 S3 Cu2 98.28(6) . 2_666
Cu1 S3 Cu2 105.85(2) . 2_666
C1 N1 C2 116.69(17) . .
C4 N2 C1 116.89(16) . .
C4 N2 Cu2 129.66(13) . .
C1 N2 Cu2 112.24(12) . .
C12 N3 C11 116.63(17) . .
C14 N4 C11 117.10(15) . .
C14 N4 Cu1 126.79(12) . .
C11 N4 Cu1 116.07(12) . .
C22 N5 C21 117.19(15) . .
C22 N5 Cu3 128.94(12) . .
C21 N5 Cu3 113.47(11) . .
C24 N6 C21 116.58(15) . .
N1 C1 N2 124.78(17) . .
N1 C1 S1 118.15(14) . .
N2 C1 S1 116.95(13) . .
N1 C2 C3 123.86(19) . .
N1 C2 H2 118.1 . .
C3 C2 H2 118.1 . .
C2 C3 C4 114.84(18) . .
C2 C3 C5 122.76(19) . .
C4 C3 C5 122.39(19) . .
N2 C4 C3 122.91(18) . .
N2 C4 H4 118.5 . .
C3 C4 H4 118.5 . .
C10 C5 C6 118.5(2) . .
C10 C5 C3 121.3(2) . .
C6 C5 C3 120.2(2) . .
C5 C6 C7 120.1(3) . .
C5 C6 H6 120.0 . .
C7 C6 H6 120.0 . .
C8 C7 C6 120.6(3) . .
C8 C7 H7 119.7 . .
C6 C7 H7 119.7 . .
C7 C8 C9 119.9(2) . .
C7 C8 H8 120.0 . .
C9 C8 H8 120.0 . .
C8 C9 C10 120.1(3) . .
C8 C9 H9 119.9 . .
C10 C9 H9 119.9 . .
C5 C10 C9 120.7(2) . .
C5 C10 H10 119.6 . .
C9 C10 H10 119.6 . .
N3 C11 N4 124.77(17) . .
N3 C11 S2 117.52(14) . .
N4 C11 S2 117.70(13) . .
N3 C12 C13 123.71(18) . .
N3 C12 H12 118.1 . .
C13 C12 H12 118.1 . .
C14 C13 C12 115.23(18) . .
C14 C13 C15 122.22(17) . .
C12 C13 C15 122.54(17) . .
N4 C14 C13 122.54(17) . .
N4 C14 H14 118.7 . .
C13 C14 H14 118.7 . .
C20 C15 C16 118.29(19) . .
C20 C15 C13 120.93(17) . .
C16 C15 C13 120.79(18) . .
C17 C16 C15 120.4(2) . .
C17 C16 H16 119.8 . .
C15 C16 H16 119.8 . .
C18 C17 C16 120.8(2) . .
C18 C17 H17 119.6 . .
C16 C17 H17 119.6 . .
C17 C18 C19 119.5(2) . .
C17 C18 H18 120.3 . .
C19 C18 H18 120.3 . .
C18 C19 C20 119.92(19) . .
C18 C19 H19 120.0 . .
C20 C19 H19 120.0 . .
C19 C20 C15 121.05(19) . .
C19 C20 H20 119.5 . .
C15 C20 H20 119.5 . .
N6 C21 N5 124.79(16) . .
N6 C21 S3 117.51(13) . .
N5 C21 S3 117.64(13) . .
N5 C22 C23 122.16(16) . .
N5 C22 H22 118.9 . .
C23 C22 H22 118.9 . .
C24 C23 C22 115.28(16) . .
C24 C23 C25 120.96(16) . .
C22 C23 C25 123.75(16) . .
N6 C24 C23 123.98(17) . .
N6 C24 H24 118.0 . .
C23 C24 H24 118.0 . .
C26 C25 C30 119.27(17) . .
C26 C25 C23 121.85(17) . .
C30 C25 C23 118.85(17) . .
C27 C26 C25 120.07(18) . .
C27 C26 H26 120.0 . .
C25 C26 H26 120.0 . .
C28 C27 C26 120.32(19) . .
C28 C27 H27 119.8 . .
C26 C27 H27 119.8 . .
C27 C28 C29 119.93(19) . .
C27 C28 H28 120.0 . .
C29 C28 H28 120.0 . .
C28 C29 C30 120.1(2) . .
C28 C29 H29 120.0 . .
C30 C29 H29 120.0 . .
C29 C30 C25 120.30(19) . .
C29 C30 H30 119.8 . .
C25 C30 H30 119.8 . .
N7 C31 C32 178.5(2) . .
C31 C32 H32A 109.5 . .
C31 C32 H32B 109.5 . .
H32A C32 H32B 109.5 . .
C31 C32 H32C 109.5 . .
H32A C32 H32C 109.5 . .
H32B C32 H32C 109.5 . .

loop_
_geom_bond_atom_site_label_1
_geom_bond_atom_site_label_2
_geom_bond_distance
_geom_bond_site_symmetry_2
Cu1 N4 1.9943(15) .
Cu1 S3 2.2619(5) .
Cu1 S1 2.2635(5) .
Cu1 Cu2 2.7758(4) .
Cu1 Cu3 2.8388(4) .
Cu2 N2 2.0287(15) .
Cu2 S2 2.2304(5) .
Cu2 S3 2.2865(5) 2_666
Cu2 Cu3 3.0335(4) 2_666
Cu3 N5 2.0236(15) .
Cu3 S2 2.2248(5) .
Cu3 S1 2.2820(5) 2_666
Cu3 Cu2 3.0335(4) 2_666
S1 C1 1.7557(19) .
S1 Cu3 2.2820(5) 2_666
S2 C11 1.7595(19) .
S3 C21 1.7529(18) .
S3 Cu2 2.2865(5) 2_666
N1 C1 1.331(2) .
N1 C2 1.337(3) .
N2 C4 1.341(2) .
N2 C1 1.353(2) .
N3 C12 1.334(3) .
N3 C11 1.336(2) .
N4 C14 1.343(2) .
N4 C11 1.351(2) .
N5 C22 1.345(2) .
N5 C21 1.352(2) .
N6 C24 1.330(2) .
N6 C21 1.336(2) .
N7 C31 1.135(3) .
C2 C3 1.388(3) .
C2 H2 0.9500 .
C3 C4 1.389(3) .
C3 C5 1.484(3) .
C4 H4 0.9500 .
C5 C10 1.386(3) .
C5 C6 1.389(3) .
C6 C7 1.395(4) .
C6 H6 0.9500 .
C7 C8 1.367(4) .
C7 H7 0.9500 .
C8 C9 1.371(4) .
C8 H8 0.9500 .
C9 C10 1.391(3) .
C9 H9 0.9500 .
C10 H10 0.9500 .
C12 C13 1.391(3) .
C12 H12 0.9500 .
C13 C14 1.387(3) .
C13 C15 1.477(3) .
C14 H14 0.9500 .
C15 C20 1.388(3) .
C15 C16 1.391(3) .
C16 C17 1.377(3) .
C16 H16 0.9500 .
C17 C18 1.377(3) .
C17 H17 0.9500 .
C18 C19 1.379(3) .
C18 H18 0.9500 .
C19 C20 1.384(3) .
C19 H19 0.9500 .
C20 H20 0.9500 .
C22 C23 1.393(2) .
C22 H22 0.9500 .
C23 C24 1.389(3) .
C23 C25 1.478(2) .
C24 H24 0.9500 .
C25 C26 1.390(3) .
C25 C30 1.395(3) .
C26 C27 1.388(3) .
C26 H26 0.9500 .
C27 C28 1.382(3) .
C27 H27 0.9500 .
C28 C29 1.383(3) .
C28 H28 0.9500 .
C29 C30 1.385(3) .
C29 H29 0.9500 .
C30 H30 0.9500 .
C31 C32 1.454(3) .
C32 H32A 0.9800 .
C32 H32B 0.9800 .
C32 H32C 0.9800 .
